data_4306280
loop_
_publ_author_name
'Geoffrey H. Spikes'
'Stephen Sproules'
'Eckhard Bill'
'Thomas Weyherm\"uller'
'Karl Wieghardt'

_publ_section_title
;
One- and Two-Electron Reduced 1,2-Diketone Ligands in [CrIII(L.)3] (S= 0)
and Na2(Et2O)2[VIV(LRed)3] (S=1/2)
;
_journal_name_full 'Inorganic Chemistry'
_journal_page_first 10935
_journal_page_last 10944
_journal_paper_doi 10.1021/ic801122m
_journal_volume 47
_journal_year 2008
_chemical_formula_sum 'C78 H102 Cr O6'
_chemical_formula_weight 1187.60
_chemical_name_systematic
; 
 ? 
;
_space_group_IT_number 15
_symmetry_cell_setting monoclinic
_symmetry_space_group_name_Hall '-C 2yc'
_symmetry_space_group_name_H-M 'C 1 2/c 1'
_atom_sites_solution_hydrogens geom
_atom_sites_solution_primary direct
_atom_sites_solution_secondary difmap
_audit_creation_method SHELXL-97
_cell_angle_alpha 90.00
_cell_angle_beta 92.448(3)
_cell_angle_gamma 90.00
_cell_formula_units_Z 4
_cell_length_a 10.8701(3)
_cell_length_b 27.5230(7)
_cell_length_c 23.5899(6)
_cell_measurement_temperature 100(2)
_cell_volume 7051.1(3)
_computing_cell_refinement 'Bruker AXS Collect Software'
_computing_data_collection 'Bruker AXS Collect Software'
_computing_data_reduction 'Bruker AXS Collect Software'
_computing_structure_refinement 'SHELXL-97 (Sheldrick, 1997)'
_computing_structure_solution 'SHELXS-97 (Sheldrick, 1990)'
_diffrn_ambient_temperature 100(2)
_diffrn_measured_fraction_theta_full 0.997
_diffrn_measured_fraction_theta_max 0.997
_diffrn_measurement_device_type 'Bruker KappaCCD'
_diffrn_measurement_method '2415 images at 0.5 deg. stepwise rotation in omega and phi, 25 sec./frame'
_diffrn_radiation_monochromator graphite
_diffrn_radiation_source 'rotating anode, 50 kV, 45 mA'
_diffrn_radiation_type MoK\a
_diffrn_radiation_wavelength 0.71073
_diffrn_reflns_av_R_equivalents 0.0489
_diffrn_reflns_av_sigmaI/netI 0.0318
_diffrn_reflns_limit_h_max 16
_diffrn_reflns_limit_h_min -16
_diffrn_reflns_limit_k_max 42
_diffrn_reflns_limit_k_min -42
_diffrn_reflns_limit_l_max 35
_diffrn_reflns_limit_l_min -36
_diffrn_reflns_number 86908
_diffrn_reflns_theta_full 33.27
_diffrn_reflns_theta_max 33.27
_diffrn_reflns_theta_min 3.01
_exptl_absorpt_coefficient_mu 0.212
_exptl_absorpt_correction_T_max 0.947
_exptl_absorpt_correction_T_min 0.901
_exptl_absorpt_correction_type multi-scan
_exptl_absorpt_process_details 'Bruker SADABS 2008/1'
_exptl_crystal_colour 'redish brown'
_exptl_crystal_density_diffrn 1.119
_exptl_crystal_density_method 'not measured'
_exptl_crystal_description 'opaque parallelepiped'
_exptl_crystal_F_000 2568
_exptl_crystal_size_max 0.40
_exptl_crystal_size_mid 0.24
_exptl_crystal_size_min 0.20
_refine_diff_density_max 0.848
_refine_diff_density_min -0.987
_refine_diff_density_rms 0.055
_refine_ls_extinction_method none
_refine_ls_goodness_of_fit_ref 1.019
_refine_ls_hydrogen_treatment constr
_refine_ls_matrix_type full
_refine_ls_number_parameters 408
_refine_ls_number_reflns 13550
_refine_ls_number_restraints 4
_refine_ls_restrained_S_all 1.020
_refine_ls_R_factor_all 0.0575
_refine_ls_R_factor_gt 0.0445
_refine_ls_shift/su_max 0.001
_refine_ls_shift/su_mean 0.000
_refine_ls_structure_factor_coef Fsqd
_refine_ls_weighting_details 'calc w=1/[\s^2^(Fo^2^)+(0.0600P)^2^+5.1058P] where P=(Fo^2^+2Fc^2^)/3'
_refine_ls_weighting_scheme calc
_refine_ls_wR_factor_gt 0.1140
_refine_ls_wR_factor_ref 0.1222
_reflns_number_gt 11070
_reflns_number_total 13550
_reflns_threshold_expression >2sigma(I)
_cod_data_source_file ic801122m_si_002_1.cif
_cod_data_source_block 1
_cod_depositor_comments
;
The following automatic conversions were performed:
'_exptl_absorpt_correction_type' value 'Multi-Scan' changed to
'multi-scan' according to
'/home/saulius/struct/CIF-dictionaries/cif_core.dic' dictionary named
'cif_core.dic' version 2.4.1 from 2010-06-29.

Automatic conversion script
Id: cif_fix_enum 1527 2010-12-29 10:47:43Z saulius 
;
_cod_database_code 4306280

loop_
_symmetry_equiv_pos_as_xyz
'x, y, z'
'-x, y, -z+1/2'
'x+1/2, y+1/2, z'
'-x+1/2, y+1/2, -z+1/2'
'-x, -y, -z'
'x, -y, z-1/2'
'-x+1/2, -y+1/2, -z'
'x+1/2, -y+1/2, z-1/2'

loop_
_atom_site_label
_atom_site_type_symbol
_atom_site_fract_x
_atom_site_fract_y
_atom_site_fract_z
_atom_site_U_iso_or_equiv
_atom_site_adp_type
_atom_site_occupancy
_atom_site_symmetry_multiplicity
_atom_site_calc_flag
_atom_site_refinement_flags
_atom_site_disorder_assembly
_atom_site_disorder_group
Cr1 Cr 0.5000 0.333695(7) 0.7500 0.01218(5) Uani 1 2 d S . .
O1 O 0.60521(6) 0.37749(2) 0.79526(3) 0.01484(12) Uani 1 1 d . . .
C1 C 0.56550(8) 0.38844(3) 0.84483(4) 0.01452(15) Uani 1 1 d . . .
O2 O 0.39928(6) 0.34305(2) 0.81494(3) 0.01483(12) Uani 1 1 d . . .
C2 C 0.44452(8) 0.37190(3) 0.85405(4) 0.01454(15) Uani 1 1 d . . .
C3 C 0.36068(9) 0.38678(3) 0.89936(4) 0.01655(16) Uani 1 1 d . . .
C4 C 0.37606(9) 0.36869(4) 0.95482(4) 0.01882(17) Uani 1 1 d . . .
C5 C 0.28759(10) 0.38029(4) 0.99400(5) 0.0242(2) Uani 1 1 d . . .
H5 H 0.2968 0.3685 1.0318 0.029 Uiso 1 1 calc R . .
C6 C 0.18677(10) 0.40880(4) 0.97835(5) 0.0264(2) Uani 1 1 d . . .
H6 H 0.1266 0.4159 1.0052 0.032 Uiso 1 1 calc R . .
C7 C 0.17332(10) 0.42705(4) 0.92369(5) 0.0242(2) Uani 1 1 d . . .
H7 H 0.1043 0.4469 0.9136 0.029 Uiso 1 1 calc R . .
C8 C 0.25965(9) 0.41668(4) 0.88324(4) 0.01902(17) Uani 1 1 d . . .
C9 C 0.65243(9) 0.41099(4) 0.88779(4) 0.01733(16) Uani 1 1 d . A .
C10 C 0.75000(9) 0.38196(4) 0.91037(4) 0.01869(17) Uani 1 1 d . . .
C11 C 0.83167(10) 0.40234(5) 0.95070(5) 0.0267(2) Uani 1 1 d . . .
H11 H 0.8980 0.3834 0.9661 0.032 Uiso 1 1 calc R . .
C12 C 0.81792(12) 0.44966(5) 0.96875(6) 0.0371(3) Uani 1 1 d . . .
H12 H 0.8739 0.4628 0.9967 0.045 Uiso 1 1 calc R . .
C13 C 0.72291(13) 0.47787(5) 0.94621(7) 0.0392(3) Uani 1 1 d . A .
H13 H 0.7142 0.5104 0.9589 0.047 Uiso 1 1 calc R . .
C14 C 0.63949(11) 0.45939(4) 0.90506(5) 0.0270(2) Uani 1 1 d D . .
C15 C 0.48048(10) 0.33459(4) 0.97202(4) 0.02075(18) Uani 1 1 d . . .
H15 H 0.5408 0.3352 0.9412 0.025 Uiso 1 1 calc R . .
C16 C 0.54863(11) 0.35055(5) 1.02673(5) 0.0285(2) Uani 1 1 d . . .
H16A H 0.5838 0.3829 1.0215 0.043 Uiso 1 1 calc R . .
H16B H 0.6149 0.3274 1.0363 0.043 Uiso 1 1 calc R . .
H16C H 0.4910 0.3515 1.0576 0.043 Uiso 1 1 calc R . .
C17 C 0.43245(13) 0.28245(4) 0.97635(6) 0.0325(2) Uani 1 1 d . . .
H17A H 0.3700 0.2810 1.0051 0.049 Uiso 1 1 calc R . .
H17B H 0.5008 0.2607 0.9872 0.049 Uiso 1 1 calc R . .
H17C H 0.3958 0.2723 0.9395 0.049 Uiso 1 1 calc R . .
C18 C 0.24231(10) 0.43705(4) 0.82359(5) 0.02175(18) Uani 1 1 d . . .
H18 H 0.3223 0.4335 0.8046 0.026 Uiso 1 1 calc R . .
C19 C 0.14594(12) 0.40848(5) 0.78908(5) 0.0321(2) Uani 1 1 d . . .
H19A H 0.1710 0.3743 0.7873 0.048 Uiso 1 1 calc R . .
H19B H 0.1381 0.4218 0.7506 0.048 Uiso 1 1 calc R . .
H19C H 0.0666 0.4109 0.8071 0.048 Uiso 1 1 calc R . .
C20 C 0.20887(13) 0.49128(5) 0.82343(6) 0.0343(3) Uani 1 1 d . . .
H20A H 0.2087 0.5037 0.7845 0.052 Uiso 1 1 calc R . .
H20B H 0.2696 0.5092 0.8471 0.052 Uiso 1 1 calc R . .
H20C H 0.1270 0.4955 0.8385 0.052 Uiso 1 1 calc R . .
C21 C 0.77051(9) 0.33021(4) 0.89069(4) 0.02053(18) Uani 1 1 d . . .
H21 H 0.6932 0.3189 0.8703 0.025 Uiso 1 1 calc R . .
C22 C 0.87353(13) 0.32904(5) 0.84894(6) 0.0339(3) Uani 1 1 d . . .
H22A H 0.8525 0.3505 0.8168 0.051 Uiso 1 1 calc R . .
H22B H 0.8840 0.2958 0.8351 0.051 Uiso 1 1 calc R . .
H22C H 0.9504 0.3401 0.8680 0.051 Uiso 1 1 calc R . .
C23 C 0.80066(13) 0.29465(5) 0.93919(5) 0.0322(2) Uani 1 1 d . . .
H23A H 0.8782 0.3042 0.9588 0.048 Uiso 1 1 calc R . .
H23B H 0.8087 0.2618 0.9238 0.048 Uiso 1 1 calc R . .
H23C H 0.7343 0.2952 0.9660 0.048 Uiso 1 1 calc R . .
C24 C 0.5512(5) 0.49292(14) 0.87054(17) 0.0266(6) Uani 0.531(2) 1 d PD A 1
H24 H 0.4752 0.4732 0.8627 0.032 Uiso 0.531(2) 1 calc PR A 1
C25 C 0.5089(3) 0.53723(12) 0.90415(15) 0.0512(7) Uani 0.531(2) 1 d PD A 1
H25A H 0.5777 0.5600 0.9097 0.077 Uiso 0.531(2) 1 calc PR A 1
H25B H 0.4813 0.5266 0.9412 0.077 Uiso 0.531(2) 1 calc PR A 1
H25C H 0.4409 0.5533 0.8831 0.077 Uiso 0.531(2) 1 calc PR A 1
C26 C 0.5942(3) 0.50808(12) 0.81245(15) 0.0521(6) Uani 0.531(2) 1 d PD A 1
H26A H 0.6658 0.5296 0.8173 0.078 Uiso 0.531(2) 1 calc PR A 1
H26B H 0.5275 0.5253 0.7916 0.078 Uiso 0.531(2) 1 calc PR A 1
H26C H 0.6171 0.4791 0.7911 0.078 Uiso 0.531(2) 1 calc PR A 1
C24X C 0.5340(5) 0.49188(16) 0.8843(2) 0.0266(6) Uani 0.469(2) 1 d PD A 2
H24X H 0.4781 0.4730 0.8577 0.032 Uiso 0.469(2) 1 calc PR A 2
C25X C 0.4592(3) 0.51186(13) 0.93272(16) 0.0512(7) Uani 0.469(2) 1 d PD A 2
H25D H 0.5128 0.5315 0.9581 0.077 Uiso 0.469(2) 1 calc PR A 2
H25E H 0.4251 0.4848 0.9540 0.077 Uiso 0.469(2) 1 calc PR A 2
H25F H 0.3919 0.5321 0.9170 0.077 Uiso 0.469(2) 1 calc PR A 2
C26X C 0.5965(4) 0.53173(13) 0.85121(18) 0.0521(6) Uani 0.469(2) 1 d PD A 2
H26D H 0.6517 0.5503 0.8770 0.078 Uiso 0.469(2) 1 calc PR A 2
H26E H 0.5339 0.5534 0.8341 0.078 Uiso 0.469(2) 1 calc PR A 2
H26F H 0.6442 0.5171 0.8213 0.078 Uiso 0.469(2) 1 calc PR A 2
O31 O 0.39683(6) 0.27933(2) 0.72485(3) 0.01463(12) Uani 1 1 d . . .
C31 C 0.43950(8) 0.23656(3) 0.73761(4) 0.01484(15) Uani 1 1 d . . .
C32 C 0.35365(9) 0.19450(3) 0.73170(4) 0.01788(17) Uani 1 1 d . . .
C33 C 0.25580(10) 0.19296(4) 0.76929(5) 0.02161(18) Uani 1 1 d . . .
C34 C 0.16969(12) 0.15571(5) 0.76298(6) 0.0322(3) Uani 1 1 d . . .
H34 H 0.1033 0.1542 0.7878 0.039 Uiso 1 1 calc R . .
C35 C 0.17939(13) 0.12093(5) 0.72109(6) 0.0382(3) Uani 1 1 d . . .
H35 H 0.1190 0.0961 0.7169 0.046 Uiso 1 1 calc R . .
C36 C 0.27638(13) 0.12219(4) 0.68533(6) 0.0330(3) Uani 1 1 d . . .
H36 H 0.2825 0.0979 0.6570 0.040 Uiso 1 1 calc R . .
C37 C 0.36596(10) 0.15862(4) 0.69005(5) 0.02265(19) Uani 1 1 d . . .
C38 C 0.24254(10) 0.23049(4) 0.81583(4) 0.02261(19) Uani 1 1 d . . .
H38 H 0.3235 0.2474 0.8216 0.027 Uiso 1 1 calc R . .
C39 C 0.14689(12) 0.26856(5) 0.79850(6) 0.0352(3) Uani 1 1 d . . .
H39A H 0.1700 0.2841 0.7631 0.053 Uiso 1 1 calc R . .
H39B H 0.1428 0.2931 0.8284 0.053 Uiso 1 1 calc R . .
H39C H 0.0662 0.2530 0.7927 0.053 Uiso 1 1 calc R . .
C40 C 0.21024(14) 0.20768(6) 0.87257(6) 0.0384(3) Uani 1 1 d . . .
H40A H 0.2077 0.2331 0.9016 0.058 Uiso 1 1 calc R . .
H40B H 0.2728 0.1835 0.8839 0.058 Uiso 1 1 calc R . .
H40C H 0.1295 0.1919 0.8685 0.058 Uiso 1 1 calc R . .
C41 C 0.47025(11) 0.15836(4) 0.64947(5) 0.0244(2) Uani 1 1 d . . .
H41 H 0.5275 0.1855 0.6605 0.029 Uiso 1 1 calc R . .
C42 C 0.42284(14) 0.16734(5) 0.58840(5) 0.0359(3) Uani 1 1 d . . .
H42A H 0.3666 0.1411 0.5764 0.054 Uiso 1 1 calc R . .
H42B H 0.4925 0.1682 0.5634 0.054 Uiso 1 1 calc R . .
H42C H 0.3791 0.1985 0.5862 0.054 Uiso 1 1 calc R . .
C43 C 0.54314(14) 0.11081(5) 0.65391(7) 0.0382(3) Uani 1 1 d . . .
H43A H 0.5754 0.1064 0.6930 0.057 Uiso 1 1 calc R . .
H43B H 0.6117 0.1120 0.6283 0.057 Uiso 1 1 calc R . .
H43C H 0.4889 0.0835 0.6433 0.057 Uiso 1 1 calc R . .

loop_
_atom_site_aniso_label
_atom_site_aniso_U_11
_atom_site_aniso_U_22
_atom_site_aniso_U_33
_atom_site_aniso_U_23
_atom_site_aniso_U_13
_atom_site_aniso_U_12
Cr1 0.01265(9) 0.01285(9) 0.01114(9) 0.000 0.00152(6) 0.000
O1 0.0152(3) 0.0158(3) 0.0136(3) -0.0010(2) 0.0016(2) -0.0002(2)
C1 0.0160(4) 0.0139(3) 0.0135(4) -0.0005(3) 0.0003(3) 0.0017(3)
O2 0.0150(3) 0.0163(3) 0.0133(3) -0.0007(2) 0.0021(2) -0.0002(2)
C2 0.0159(4) 0.0152(4) 0.0126(3) 0.0007(3) 0.0013(3) 0.0021(3)
C3 0.0169(4) 0.0177(4) 0.0153(4) -0.0013(3) 0.0032(3) 0.0018(3)
C4 0.0205(4) 0.0214(4) 0.0148(4) -0.0010(3) 0.0037(3) 0.0012(3)
C5 0.0246(5) 0.0315(5) 0.0169(4) -0.0017(4) 0.0065(4) 0.0013(4)
C6 0.0220(5) 0.0347(6) 0.0231(5) -0.0067(4) 0.0085(4) 0.0020(4)
C7 0.0186(4) 0.0283(5) 0.0259(5) -0.0054(4) 0.0039(4) 0.0052(4)
C8 0.0178(4) 0.0198(4) 0.0196(4) -0.0024(3) 0.0021(3) 0.0028(3)
C9 0.0169(4) 0.0193(4) 0.0157(4) -0.0027(3) -0.0010(3) 0.0009(3)
C10 0.0170(4) 0.0232(4) 0.0158(4) -0.0006(3) -0.0003(3) 0.0015(3)
C11 0.0213(5) 0.0343(6) 0.0237(5) -0.0039(4) -0.0064(4) 0.0022(4)
C12 0.0306(6) 0.0419(7) 0.0376(7) -0.0174(6) -0.0139(5) 0.0011(5)
C13 0.0348(6) 0.0330(6) 0.0484(8) -0.0228(6) -0.0149(6) 0.0048(5)
C14 0.0246(5) 0.0226(5) 0.0333(6) -0.0111(4) -0.0069(4) 0.0040(4)
C15 0.0248(5) 0.0237(4) 0.0140(4) 0.0018(3) 0.0029(3) 0.0043(4)
C16 0.0294(5) 0.0351(6) 0.0209(5) -0.0022(4) -0.0017(4) 0.0055(4)
C17 0.0415(7) 0.0236(5) 0.0323(6) 0.0016(4) 0.0007(5) 0.0024(5)
C18 0.0197(4) 0.0230(4) 0.0226(4) 0.0009(4) -0.0002(3) 0.0059(3)
C19 0.0295(6) 0.0372(6) 0.0289(6) 0.0003(5) -0.0077(5) -0.0011(5)
C20 0.0379(6) 0.0252(5) 0.0396(7) 0.0040(5) -0.0019(5) 0.0104(5)
C21 0.0188(4) 0.0230(4) 0.0197(4) 0.0008(3) -0.0008(3) 0.0047(3)
C22 0.0333(6) 0.0383(6) 0.0309(6) -0.0006(5) 0.0115(5) 0.0105(5)
C23 0.0366(6) 0.0311(6) 0.0287(6) 0.0076(4) 0.0000(5) 0.0114(5)
C24 0.0221(13) 0.0193(5) 0.0382(19) -0.0080(9) 0.0005(11) 0.0045(7)
C25 0.0494(14) 0.0413(12) 0.0609(16) -0.0289(10) -0.0204(11) 0.0248(10)
C26 0.0572(13) 0.0366(11) 0.0616(16) 0.0213(9) -0.0063(13) 0.0072(10)
C24X 0.0221(13) 0.0193(5) 0.0382(19) -0.0080(9) 0.0005(11) 0.0045(7)
C25X 0.0494(14) 0.0413(12) 0.0609(16) -0.0289(10) -0.0204(11) 0.0248(10)
C26X 0.0572(13) 0.0366(11) 0.0616(16) 0.0213(9) -0.0063(13) 0.0072(10)
O31 0.0150(3) 0.0150(3) 0.0140(3) 0.0003(2) 0.0009(2) -0.0001(2)
C31 0.0164(4) 0.0151(4) 0.0132(4) -0.0004(3) 0.0025(3) -0.0008(3)
C32 0.0196(4) 0.0160(4) 0.0180(4) 0.0014(3) -0.0005(3) -0.0035(3)
C33 0.0203(4) 0.0224(4) 0.0222(4) 0.0025(3) 0.0012(3) -0.0054(3)
C34 0.0283(6) 0.0329(6) 0.0357(6) 0.0017(5) 0.0041(5) -0.0147(5)
C35 0.0389(7) 0.0308(6) 0.0447(7) -0.0021(5) -0.0001(6) -0.0199(5)
C36 0.0406(7) 0.0226(5) 0.0354(6) -0.0062(4) -0.0014(5) -0.0117(5)
C37 0.0274(5) 0.0177(4) 0.0227(5) -0.0018(3) -0.0018(4) -0.0034(3)
C38 0.0191(4) 0.0287(5) 0.0205(4) 0.0021(4) 0.0055(3) -0.0034(4)
C39 0.0270(6) 0.0451(7) 0.0339(6) -0.0016(5) 0.0052(5) 0.0108(5)
C40 0.0410(7) 0.0490(8) 0.0261(6) 0.0065(5) 0.0114(5) -0.0113(6)
C41 0.0305(5) 0.0207(4) 0.0219(5) -0.0059(4) -0.0001(4) -0.0006(4)
C42 0.0418(7) 0.0436(7) 0.0222(5) -0.0030(5) -0.0007(5) -0.0034(6)
C43 0.0456(7) 0.0251(5) 0.0441(7) -0.0077(5) 0.0042(6) 0.0061(5)

loop_
_atom_type_symbol
_atom_type_description
_atom_type_scat_dispersion_real
_atom_type_scat_dispersion_imag
_atom_type_scat_source
C C 0.0033 0.0016 'International Tables Vol C Tables 4.2.6.8 and 6.1.1.4'
H H 0.0000 0.0000 'International Tables Vol C Tables 4.2.6.8 and 6.1.1.4'
O O 0.0106 0.0060 'International Tables Vol C Tables 4.2.6.8 and 6.1.1.4'
Cr Cr 0.3209 0.6236 'International Tables Vol C Tables 4.2.6.8 and 6.1.1.4'

loop_
_geom_angle_atom_site_label_1
_geom_angle_atom_site_label_2
_geom_angle_atom_site_label_3
_geom_angle
_geom_angle_site_symmetry_1
_geom_angle_site_symmetry_3
_geom_angle_publ_flag
O2 Cr1 O2 164.73(4) 2_656 . ?
O2 Cr1 O31 101.46(3) 2_656 . ?
O2 Cr1 O31 90.31(3) . . ?
O2 Cr1 O31 90.31(3) 2_656 2_656 ?
O2 Cr1 O31 101.47(3) . 2_656 ?
O31 Cr1 O31 79.57(4) . 2_656 ?
O2 Cr1 O1 90.73(3) 2_656 . ?
O2 Cr1 O1 79.80(3) . . ?
O31 Cr1 O1 163.59(3) . . ?
O31 Cr1 O1 89.52(3) 2_656 . ?
O2 Cr1 O1 79.80(3) 2_656 2_656 ?
O2 Cr1 O1 90.73(3) . 2_656 ?
O31 Cr1 O1 89.51(3) . 2_656 ?
O31 Cr1 O1 163.58(3) 2_656 2_656 ?
O1 Cr1 O1 103.56(4) . 2_656 ?
C1 O1 Cr1 115.27(6) . . ?
O1 C1 C2 114.19(8) . . ?
O1 C1 C9 118.88(8) . . ?
C2 C1 C9 126.49(8) . . ?
C2 O2 Cr1 115.69(6) . . ?
O2 C2 C1 114.42(8) . . ?
O2 C2 C3 116.93(8) . . ?
C1 C2 C3 128.40(8) . . ?
C4 C3 C8 121.23(9) . . ?
C4 C3 C2 121.24(8) . . ?
C8 C3 C2 117.34(8) . . ?
C5 C4 C3 118.50(9) . . ?
C5 C4 C15 119.53(9) . . ?
C3 C4 C15 121.85(8) . . ?
C6 C5 C4 120.77(10) . . ?
C5 C6 C7 120.28(10) . . ?
C6 C7 C8 120.97(10) . . ?
C7 C8 C3 118.23(9) . . ?
C7 C8 C18 119.82(9) . . ?
C3 C8 C18 121.95(9) . . ?
C14 C9 C10 120.69(9) . . ?
C14 C9 C1 121.64(9) . . ?
C10 C9 C1 117.66(8) . . ?
C11 C10 C9 118.45(10) . . ?
C11 C10 C21 119.33(9) . . ?
C9 C10 C21 122.19(9) . . ?
C12 C11 C10 121.13(11) . . ?
C11 C12 C13 120.08(11) . . ?
C12 C13 C14 121.06(12) . . ?
C13 C14 C9 118.57(11) . . ?
C13 C14 C24X 118.0(2) . . ?
C9 C14 C24X 123.3(2) . . ?
C13 C14 C24 121.4(2) . . ?
C9 C14 C24 118.9(2) . . ?
C24X C14 C24 14.34(19) . . ?
C4 C15 C16 112.30(9) . . ?
C4 C15 C17 110.16(9) . . ?
C16 C15 C17 111.60(9) . . ?
C19 C18 C8 111.17(9) . . ?
C19 C18 C20 110.13(10) . . ?
C8 C18 C20 112.38(9) . . ?
C10 C21 C22 109.84(9) . . ?
C10 C21 C23 113.64(9) . . ?
C22 C21 C23 109.27(9) . . ?
C26 C24 C25 110.9(3) . . ?
C26 C24 C14 115.5(3) . . ?
C25 C24 C14 113.4(3) . . ?
C14 C24X C26X 104.0(3) . . ?
C14 C24X C25X 112.8(3) . . ?
C26X C24X C25X 112.7(4) . . ?
C31 O31 Cr1 115.57(6) . . ?
O31 C31 C31 114.38(5) . 2_656 ?
O31 C31 C32 117.88(8) . . ?
C31 C31 C32 127.26(6) 2_656 . ?
C37 C32 C33 120.98(9) . . ?
C37 C32 C31 122.29(9) . . ?
C33 C32 C31 116.71(9) . . ?
C34 C33 C32 118.38(10) . . ?
C34 C33 C38 119.61(10) . . ?
C32 C33 C38 122.01(9) . . ?
C35 C34 C33 120.98(12) . . ?
C36 C35 C34 120.22(11) . . ?
C35 C36 C37 121.16(11) . . ?
C36 C37 C32 118.24(11) . . ?
C36 C37 C41 118.93(10) . . ?
C32 C37 C41 122.82(9) . . ?
C33 C38 C39 111.06(10) . . ?
C33 C38 C40 112.65(10) . . ?
C39 C38 C40 109.75(10) . . ?
C37 C41 C42 111.30(10) . . ?
C37 C41 C43 111.08(10) . . ?
C42 C41 C43 110.79(10) . . ?

loop_
_geom_bond_atom_site_label_1
_geom_bond_atom_site_label_2
_geom_bond_distance
_geom_bond_site_symmetry_2
_geom_bond_publ_flag
Cr1 O2 1.9376(7) 2_656 ?
Cr1 O2 1.9377(7) . ?
Cr1 O31 1.9472(7) . ?
Cr1 O31 1.9473(7) 2_656 ?
Cr1 O1 1.9485(7) . ?
Cr1 O1 1.9485(7) 2_656 ?
O1 C1 1.2992(11) . ?
C1 C2 1.4172(13) . ?
C1 C9 1.4911(13) . ?
O2 C2 1.2980(11) . ?
C2 C3 1.4914(13) . ?
C3 C4 1.4033(13) . ?
C3 C8 1.4113(13) . ?
C4 C5 1.3988(14) . ?
C4 C15 1.5148(14) . ?
C5 C6 1.3853(16) . ?
C6 C7 1.3856(16) . ?
C7 C8 1.3961(14) . ?
C8 C18 1.5190(15) . ?
C9 C14 1.4017(14) . ?
C9 C10 1.4138(13) . ?
C10 C11 1.3913(14) . ?
C10 C21 1.5175(14) . ?
C11 C12 1.3802(18) . ?
C12 C13 1.3803(19) . ?
C13 C14 1.3959(16) . ?
C14 C24X 1.519(5) . ?
C14 C24 1.539(4) . ?
C15 C16 1.5250(15) . ?
C15 C17 1.5319(16) . ?
C18 C19 1.5183(16) . ?
C18 C20 1.5361(16) . ?
C21 C22 1.5229(16) . ?
C21 C23 1.5307(15) . ?
C24 C26 1.525(4) . ?
C24 C25 1.535(4) . ?
C24X C26X 1.523(4) . ?
C24X C25X 1.532(4) . ?
O31 C31 1.2959(11) . ?
C31 C31 1.4163(18) 2_656 ?
C31 C32 1.4897(13) . ?
C32 C37 1.4034(14) . ?
C32 C33 1.4143(14) . ?
C33 C34 1.3919(15) . ?
C33 C38 1.5189(15) . ?
C34 C35 1.383(2) . ?
C35 C36 1.378(2) . ?
C36 C37 1.3988(15) . ?
C37 C41 1.5146(16) . ?
C38 C39 1.5197(17) . ?
C38 C40 1.5327(16) . ?
C41 C42 1.5293(17) . ?
C41 C43 1.5313(17) . ?
